data_7131247
loop_
_publ_author_name
'K&#xf6;stler, Benedikt'
'Gilmer, Jannik'
'Bolte, Michael'
'Virovets, Alexander'
'Lerner, Hans-Wolfram'
'Albert, Philipp'
'Fantuzzi, Felipe'
'Wagner, Matthias'

_publ_section_title
;
 Group IV heteroadamantanes: synthesis of Si<sub>6</sub>Sn<sub>4</sub> and
 site-selective derivatization of Si<sub>6</sub>Ge<sub>4</sub>.
;
_journal_issue 16
_journal_name_full 'Chemical communications (Cambridge, England)'
_journal_page_first 2295
_journal_page_last 2298
_journal_paper_doi 10.1039/d2cc06697a
_journal_volume 59
_journal_year 2023
_chemical_formula_moiety '(C20 H60 Cl4 Ge4 Si10)0.142 (C22 H66 Cl2 Ge5 Si9)0.858'
_chemical_formula_sum 'C21.72 H65.15 Cl2.28 Ge4.86 Si9.14'
_chemical_formula_weight 1016.83
_chemical_properties_physical Air-sensitive,Moisture-sensitive
_space_group_crystal_system orthorhombic
_space_group_IT_number 63
_space_group_name_Hall '-C 2c 2'
_space_group_name_H-M_alt 'C m c m'
_atom_sites_solution_hydrogens geom
_audit_creation_method SHELXL-2018/3
_audit_update_record
;
2023-01-10 deposited with the CCDC.	2023-01-30 downloaded from the CCDC.
;
_cell_angle_alpha 90
_cell_angle_beta 90
_cell_angle_gamma 90
_cell_formula_units_Z 4
_cell_length_a 17.1568(11)
_cell_length_b 18.8562(10)
_cell_length_c 15.1154(9)
_cell_measurement_reflns_used 1952
_cell_measurement_temperature 173(2)
_cell_measurement_theta_max 25.5350
_cell_measurement_theta_min 4.4060
_cell_volume 4890.0(5)
_computing_cell_refinement 'CrysAlisPro 1.171.42.43a (Rigaku OD, 2022)'
_computing_data_collection 'X-Area (Stoe & Cie, 2001)'
_computing_data_reduction 'CrysAlisPro 1.171.42.43a (Rigaku OD, 2022)'
_computing_molecular_graphics Diamond
_computing_publication_material 'IUCr PublCIF online service'
_computing_structure_refinement 'SHELXL-2018/3 (Sheldrick, 2018)'
_computing_structure_solution 'SHELXS (Sheldrick, 2008)'
_diffrn_ambient_temperature 173(2)
_diffrn_detector 'image plate'
_diffrn_detector_area_resol_mean 6.67
_diffrn_detector_type 'STOE image plate (34 cm diameter)'
_diffrn_measured_fraction_theta_full 0.993
_diffrn_measured_fraction_theta_max 0.993
_diffrn_measurement_device '2-circle goniometer'
_diffrn_measurement_device_type 'STOE IPDS II two-circle-diffractometer'
_diffrn_measurement_method \w
_diffrn_radiation_monochromator mirror
_diffrn_radiation_type MoK\a
_diffrn_radiation_wavelength 0.71073
_diffrn_reflns_av_R_equivalents 0.0703
_diffrn_reflns_av_unetI/netI 0.0530
_diffrn_reflns_Laue_measured_fraction_full 0.993
_diffrn_reflns_Laue_measured_fraction_max 0.993
_diffrn_reflns_limit_h_max 20
_diffrn_reflns_limit_h_min -17
_diffrn_reflns_limit_k_max 22
_diffrn_reflns_limit_k_min -22
_diffrn_reflns_limit_l_max 18
_diffrn_reflns_limit_l_min -15
_diffrn_reflns_number 9822
_diffrn_reflns_point_group_measured_fraction_full 0.993
_diffrn_reflns_point_group_measured_fraction_max 0.993
_diffrn_reflns_theta_full 25.242
_diffrn_reflns_theta_max 25.700
_diffrn_reflns_theta_min 3.960
_diffrn_source 'Genix 3D I\mS microfocus X-ray source'
_exptl_absorpt_coefficient_mu 3.315
_exptl_absorpt_correction_T_max 1.00000
_exptl_absorpt_correction_T_min 0.74725
_exptl_absorpt_correction_type multi-scan
_exptl_absorpt_process_details
;
CrysAlisPro 1.171.42.43a (Rigaku Oxford Diffraction, 2022)
Empirical absorption correction using spherical harmonics,
implemented in SCALE3 ABSPACK scaling algorithm.
;
_exptl_crystal_colour colourless
_exptl_crystal_density_diffrn 1.381
_exptl_crystal_description plate
_exptl_crystal_F_000 2071
_exptl_crystal_size_max 0.180
_exptl_crystal_size_mid 0.130
_exptl_crystal_size_min 0.050
_refine_diff_density_max 0.507
_refine_diff_density_min -0.462
_refine_diff_density_rms 0.087
_refine_ls_extinction_method none
_refine_ls_goodness_of_fit_ref 1.040
_refine_ls_hydrogen_treatment constr
_refine_ls_matrix_type full
_refine_ls_number_parameters 111
_refine_ls_number_reflns 2490
_refine_ls_number_restraints 0
_refine_ls_restrained_S_all 1.040
_refine_ls_R_factor_all 0.0762
_refine_ls_R_factor_gt 0.0429
_refine_ls_shift/su_max 0.000
_refine_ls_shift/su_mean 0.000
_refine_ls_structure_factor_coef Fsqd
_refine_ls_weighting_details 'w=1/[\s^2^(Fo^2^)+(0.0342P)^2^+1.0401P] where P=(Fo^2^+2Fc^2^)/3'
_refine_ls_weighting_scheme calc
_refine_ls_wR_factor_gt 0.0864
_refine_ls_wR_factor_ref 0.0995
_reflns_Friedel_coverage 0.000
_reflns_number_gt 1674
_reflns_number_total 2490
_reflns_threshold_expression 'I > 2\s(I)'
_cod_data_source_file d2cc06697a3.cif
_cod_data_source_block wa3012_AV
_cod_depositor_comments 'Adding full bibliography for 7131246--7131250.cif.'
_cod_database_code 7131247
_shelx_shelxl_version_number 2018/3
_shelx_space_group_comment
;
The symmetry employed for this shelxl refinement is uniquely defined
by the following loop, which should always be used as a source of
symmetry information in preference to the above space-group names.
They are only intended as comments.
;
_shelx_estimated_absorpt_t_min 0.587
_shelx_estimated_absorpt_t_max 0.852

loop_
_space_group_symop_operation_xyz
'x, y, z'
'-x, -y, z+1/2'
'-x, y, -z+1/2'
'x, -y, -z'
'x+1/2, y+1/2, z'
'-x+1/2, -y+1/2, z+1/2'
'-x+1/2, y+1/2, -z+1/2'
'x+1/2, -y+1/2, -z'
'-x, -y, -z'
'x, y, -z-1/2'
'x, -y, z-1/2'
'-x, y, z'
'-x+1/2, -y+1/2, -z'
'x+1/2, y+1/2, -z-1/2'
'x+1/2, -y+1/2, z-1/2'
'-x+1/2, y+1/2, z'

loop_
_atom_site_label
_atom_site_type_symbol
_atom_site_fract_x
_atom_site_fract_y
_atom_site_fract_z
_atom_site_U_iso_or_equiv
_atom_site_adp_type
_atom_site_occupancy
_atom_site_site_symmetry_order
_atom_site_calc_flag
_atom_site_refinement_flags_posn
_atom_site_refinement_flags_adp
_atom_site_refinement_flags_occupancy
_atom_site_disorder_assembly
_atom_site_disorder_group
Ge1 Ge 0.000000 0.45020(5) 0.250000 0.0325(3) Uani 0.889(5) 4 d S T P A 1
C11 C 0.000000 0.5120(3) 0.3553(4) 0.064(2) Uani 0.889(5) 2 d S T P A 1
H11A H -0.033541 0.553209 0.344461 0.097 Uiso 0.444(3) 1 calc R U P A 1
H11B H 0.053259 0.528143 0.367372 0.097 Uiso 0.444(3) 1 calc R U P A 1
H11C H -0.019718 0.485504 0.406345 0.097 Uiso 0.444(3) 1 calc R U P A 1
Si1G Si 0.000000 0.45020(5) 0.250000 0.0325(3) Uani 0.111(5) 4 d S T P A 2
Cl11 Cl 0.000000 0.5120(3) 0.3553(4) 0.064(2) Uani 0.111(5) 2 d S T P A 2
Ge2 Ge 0.11463(3) 0.30462(2) 0.12237(3) 0.03323(17) Uani 0.889(3) 1 d . . P A 1
C21 C 0.1188(3) 0.36343(19) 0.0134(2) 0.0612(13) Uani 0.889(3) 1 d . . P A 1
H21A H 0.167626 0.390345 0.012372 0.092 Uiso 0.889(3) 1 calc R U P A 1
H21B H 0.074585 0.396363 0.012872 0.092 Uiso 0.889(3) 1 calc R U P A 1
H21C H 0.116145 0.332597 -0.038667 0.092 Uiso 0.889(3) 1 calc R U P A 1
C22 C 0.2083(2) 0.24405(19) 0.1223(3) 0.0562(12) Uani 0.889(3) 1 d . . P A 1
H22A H 0.209637 0.215933 0.067810 0.084 Uiso 0.889(3) 1 calc R U P A 1
H22B H 0.206767 0.212204 0.173532 0.084 Uiso 0.889(3) 1 calc R U P A 1
H22C H 0.254946 0.273883 0.125589 0.084 Uiso 0.889(3) 1 calc R U P A 1
Si2G Si 0.11463(3) 0.30462(2) 0.12237(3) 0.03323(17) Uani 0.111(3) 1 d . . P A 2
Cl21 Cl 0.1188(3) 0.36343(19) 0.0134(2) 0.0612(13) Uani 0.111(3) 1 d . . P A 2
Cl22 Cl 0.2083(2) 0.24405(19) 0.1223(3) 0.0562(12) Uani 0.111(3) 1 d . . P A 2
Ge3 Ge 0.000000 0.16301(7) 0.250000 0.0331(5) Uani 0.414(5) 4 d S T P A 1
C31 C 0.09434(18) 0.09883(13) 0.250000 0.0606(9) Uani 0.414(5) 2 d S T P A 1
H31A H 0.141839 0.127706 0.250000 0.091 Uiso 0.414(5) 2 calc R U P A 1
H31B H 0.093470 0.068839 0.302937 0.091 Uiso 0.207(2) 1 calc R U P A 1
H31C H 0.093470 0.068839 0.197063 0.091 Uiso 0.207(2) 1 calc R U P A 1
Si3G Si 0.000000 0.16301(7) 0.250000 0.0331(5) Uani 0.586(5) 4 d S T P A 2
Cl31 Cl 0.09434(18) 0.09883(13) 0.250000 0.0606(9) Uani 0.586(5) 2 d S T P A 2
Si1 Si 0.11558(10) 0.37962(8) 0.250000 0.0313(4) Uani 1 2 d S T P . .
Si3 Si 0.22646(11) 0.45340(9) 0.250000 0.0416(5) Uani 1 2 d S T P A .
C311 C 0.3176(5) 0.3994(4) 0.250000 0.083(3) Uani 1 2 d S T P . .
H31D H 0.360379 0.427518 0.225168 0.124 Uiso 0.5 1 calc R U P A .
H31E H 0.309781 0.356779 0.214044 0.124 Uiso 0.5 1 calc R U P . .
H31F H 0.330450 0.385677 0.310788 0.124 Uiso 0.5 1 calc R U P . .
C312 C 0.2274(4) 0.5092(3) 0.3517(4) 0.096(2) Uani 1 1 d . . . . .
H31G H 0.275505 0.537274 0.353278 0.144 Uiso 1 1 calc R U . A .
H31H H 0.225017 0.478634 0.404013 0.144 Uiso 1 1 calc R U . . .
H31I H 0.182341 0.541095 0.351177 0.144 Uiso 1 1 calc R U . . .
Si2 Si 0.000000 0.23236(8) 0.11857(11) 0.0331(4) Uani 1 2 d S T P . .
Si4 Si 0.000000 0.15855(10) -0.00734(12) 0.0517(5) Uani 1 2 d S T P A .
C411 C 0.0875(5) 0.1016(4) -0.0081(5) 0.127(3) Uani 1 1 d . . . . .
H41A H 0.088049 0.072005 0.045185 0.191 Uiso 1 1 calc R U . A .
H41B H 0.134322 0.131317 -0.009369 0.191 Uiso 1 1 calc R U . . .
H41C H 0.086589 0.071104 -0.060670 0.191 Uiso 1 1 calc R U . . .
C412 C 0.000000 0.2116(5) -0.1104(5) 0.122(5) Uani 1 2 d S T P . .
H41D H 0.046046 0.242364 -0.111436 0.183 Uiso 0.5 1 calc R U P A .
H41E H 0.001164 0.179770 -0.161605 0.183 Uiso 1 2 calc R U P . .
H41F H -0.047209 0.240821 -0.112673 0.183 Uiso 0.5 1 calc R U P . .

loop_
_atom_site_aniso_label
_atom_site_aniso_U_11
_atom_site_aniso_U_22
_atom_site_aniso_U_33
_atom_site_aniso_U_23
_atom_site_aniso_U_13
_atom_site_aniso_U_12
Ge1 0.0317(6) 0.0296(5) 0.0362(6) 0.000 0.000 0.000
C11 0.053(4) 0.063(3) 0.077(4) -0.033(3) 0.000 0.000
Si1G 0.0317(6) 0.0296(5) 0.0362(6) 0.000 0.000 0.000
Cl11 0.053(4) 0.063(3) 0.077(4) -0.033(3) 0.000 0.000
Ge2 0.0322(3) 0.0380(3) 0.0295(3) -0.00017(19) 0.0041(2) -0.0009(2)
C21 0.076(3) 0.069(2) 0.0383(19) 0.0088(17) 0.006(2) -0.015(2)
C22 0.041(2) 0.065(2) 0.063(2) -0.011(2) 0.010(2) 0.0042(18)
Si2G 0.0322(3) 0.0380(3) 0.0295(3) -0.00017(19) 0.0041(2) -0.0009(2)
Cl21 0.076(3) 0.069(2) 0.0383(19) 0.0088(17) 0.006(2) -0.015(2)
Cl22 0.041(2) 0.065(2) 0.063(2) -0.011(2) 0.010(2) 0.0042(18)
Ge3 0.0305(9) 0.0336(8) 0.0351(8) 0.000 0.000 0.000
C31 0.067(2) 0.0544(15) 0.0606(17) 0.000 0.000 0.0276(13)
Si3G 0.0305(9) 0.0336(8) 0.0351(8) 0.000 0.000 0.000
Cl31 0.067(2) 0.0544(15) 0.0606(17) 0.000 0.000 0.0276(13)
Si1 0.0276(9) 0.0348(7) 0.0315(8) 0.000 0.000 -0.0027(7)
Si3 0.0345(11) 0.0467(9) 0.0434(10) 0.000 0.000 -0.0098(8)
C311 0.039(5) 0.075(5) 0.135(8) 0.000 0.000 -0.008(4)
C312 0.068(5) 0.108(5) 0.111(5) -0.059(4) 0.033(4) -0.055(4)
Si2 0.0360(10) 0.0342(8) 0.0290(8) -0.0043(7) 0.000 0.000
Si4 0.0612(15) 0.0545(11) 0.0393(11) -0.0195(9) 0.000 0.000
C411 0.142(8) 0.143(6) 0.097(5) -0.073(5) -0.027(5) 0.076(6)
C412 0.231(16) 0.093(7) 0.043(5) -0.011(4) 0.000 0.000

loop_
_atom_type_symbol
_atom_type_description
_atom_type_scat_dispersion_real
_atom_type_scat_dispersion_imag
_atom_type_scat_source
C C 0.0033 0.0016 'International Tables Vol C Tables 4.2.6.8 and 6.1.1.4'
H H 0.0000 0.0000 'International Tables Vol C Tables 4.2.6.8 and 6.1.1.4'
Cl Cl 0.1484 0.1585 'International Tables Vol C Tables 4.2.6.8 and 6.1.1.4'
Ge Ge 0.1547 1.8001 'International Tables Vol C Tables 4.2.6.8 and 6.1.1.4'
Si Si 0.0817 0.0704 'International Tables Vol C Tables 4.2.6.8 and 6.1.1.4'

loop_
_geom_angle_atom_site_label_1
_geom_angle_atom_site_label_2
_geom_angle_atom_site_label_3
_geom_angle
_geom_angle_site_symmetry_1
_geom_angle_site_symmetry_3
_geom_angle_publ_flag
C11 Ge1 C11 107.5(4) . 10_556 ?
C11 Ge1 Si1 109.23(9) . . ?
C11 Ge1 Si1 109.23(9) 10_556 . ?
C11 Ge1 Si1 109.23(9) . 3 ?
C11 Ge1 Si1 109.23(9) 10_556 3 ?
Si1 Ge1 Si1 112.27(8) . 3 ?
Ge1 C11 H11A 109.5 . . ?
Ge1 C11 H11B 109.5 . . ?
H11A C11 H11B 109.5 . . ?
Ge1 C11 H11C 109.5 . . ?
H11A C11 H11C 109.5 . . ?
H11B C11 H11C 109.5 . . ?
Ge1 C11 H11A 109.5(12) . 12 ?
H11A C11 H11A 71.9 . 12 ?
H11B C11 H11A 40.4 . 12 ?
H11C C11 H11A 137.6 . 12 ?
Ge1 C11 H11B 109.5(4) . 12 ?
H11A C11 H11B 40.4 . 12 ?
H11B C11 H11B 137.6 . 12 ?
H11C C11 H11B 71.9 . 12 ?
H11A C11 H11B 109.5 12 12 ?
Ge1 C11 H11C 109.5(9) . 12 ?
H11A C11 H11C 137.6 . 12 ?
H11B C11 H11C 71.9 . 12 ?
H11C C11 H11C 40.4 . 12 ?
H11A C11 H11C 109.5 12 12 ?
H11B C11 H11C 109.5 12 12 ?
Cl11 Si1G Si1 109.23(9) . . ?
Si1 Si1G Si1 112.27(8) . 3 ?
H11A Cl11 H11B 109.5 12 12 ?
H11A Cl11 H11C 109.5 12 12 ?
H11B Cl11 H11C 109.5 12 12 ?
C22 Ge2 C21 107.10(18) . . ?
C22 Ge2 Si1 109.72(12) . . ?
C21 Ge2 Si1 109.77(11) . . ?
C22 Ge2 Si2 109.86(12) . . ?
C21 Ge2 Si2 109.11(13) . . ?
Si1 Ge2 Si2 111.20(6) . . ?
Ge2 C21 H21A 109.5 . . ?
Ge2 C21 H21B 109.5 . . ?
H21A C21 H21B 109.5 . . ?
Ge2 C21 H21C 109.5 . . ?
H21A C21 H21C 109.5 . . ?
H21B C21 H21C 109.5 . . ?
Ge2 C22 H22A 109.5 . . ?
Ge2 C22 H22B 109.5 . . ?
H22A C22 H22B 109.5 . . ?
Ge2 C22 H22C 109.5 . . ?
H22A C22 H22C 109.5 . . ?
H22B C22 H22C 109.5 . . ?
Cl22 Si2G Cl21 107.10(18) . . ?
Cl22 Si2G Si1 109.72(12) . . ?
Cl21 Si2G Si1 109.77(11) . . ?
Cl22 Si2G Si2 109.86(12) . . ?
Cl21 Si2G Si2 109.11(13) . . ?
Si1 Si2G Si2 111.20(6) . . ?
C31 Ge3 C31 106.43(18) . 3 ?
C31 Ge3 Si2 109.22(4) . . ?
C31 Ge3 Si2 109.22(4) 3 . ?
C31 Ge3 Si2 109.22(4) . 10_556 ?
C31 Ge3 Si2 109.22(4) 3 10_556 ?
Si2 Ge3 Si2 113.29(9) . 10_556 ?
Ge3 C31 H31A 109.5 . . ?
Ge3 C31 H31B 109.5 . . ?
H31A C31 H31B 109.5 . . ?
Ge3 C31 H31C 109.5 . . ?
H31A C31 H31C 109.5 . . ?
H31B C31 H31C 109.5 . . ?
Cl31 Si3G Si2 109.22(4) . . ?
Si2 Si3G Si2 113.29(9) . 10_556 ?
H31B Cl31 H31C 109.5 10_556 10_556 ?
Si3 Si1 Ge1 109.96(8) . . ?
Si3 Si1 Si1G 109.96(8) . . ?
Si3 Si1 Ge2 110.76(6) . . ?
Ge1 Si1 Ge2 108.89(5) . . ?
Si3 Si1 Si2G 110.76(6) . . ?
Si1G Si1 Si2G 108.89(5) . . ?
Si3 Si1 Ge2 110.76(6) . 10_556 ?
Ge1 Si1 Ge2 108.89(5) . 10_556 ?
Ge2 Si1 Ge2 107.51(6) . 10_556 ?
C312 Si3 C312 111.2(5) 10_556 . ?
C312 Si3 C311 107.5(3) 10_556 . ?
C312 Si3 C311 107.5(3) . . ?
C312 Si3 Si1 109.93(19) 10_556 . ?
C312 Si3 Si1 109.93(19) . . ?
C311 Si3 Si1 110.8(3) . . ?
Si3 C311 H31D 109.5 . . ?
Si3 C311 H31E 109.5 . . ?
H31D C311 H31E 109.5 . . ?
Si3 C311 H31F 109.5 . . ?
H31D C311 H31F 109.5 . . ?
H31E C311 H31F 109.5 . . ?
Si3 C311 H31D 109.5(9) . 10_556 ?
H31D C311 H31D 45.0 . 10_556 ?
H31E C311 H31D 139.3 . 10_556 ?
H31F C311 H31D 67.4 . 10_556 ?
Si3 C311 H31E 109.5(12) . 10_556 ?
H31D C311 H31E 139.3 . 10_556 ?
H31E C311 H31E 67.4 . 10_556 ?
H31F C311 H31E 45.0 . 10_556 ?
H31D C311 H31E 109.5 10_556 10_556 ?
Si3 C311 H31F 109.5(2) . 10_556 ?
H31D C311 H31F 67.4 . 10_556 ?
H31E C311 H31F 45.0 . 10_556 ?
H31F C311 H31F 139.3 . 10_556 ?
H31D C311 H31F 109.5 10_556 10_556 ?
H31E C311 H31F 109.5 10_556 10_556 ?
Si3 C312 H31G 109.5 . . ?
Si3 C312 H31H 109.5 . . ?
H31G C312 H31H 109.5 . . ?
Si3 C312 H31I 109.5 . . ?
H31G C312 H31I 109.5 . . ?
H31H C312 H31I 109.5 . . ?
Si4 Si2 Si3G 110.47(8) . . ?
Si4 Si2 Ge3 110.47(8) . . ?
Si4 Si2 Ge2 110.82(5) . 12 ?
Ge3 Si2 Ge2 107.04(5) . 12 ?
Si4 Si2 Si2G 110.82(5) . . ?
Si3G Si2 Si2G 107.04(5) . . ?
Si4 Si2 Ge2 110.82(5) . . ?
Ge3 Si2 Ge2 107.04(5) . . ?
Ge2 Si2 Ge2 110.52(6) 12 . ?
C411 Si4 C411 108.8(5) 12 . ?
C411 Si4 C412 108.0(3) 12 . ?
C411 Si4 C412 108.0(3) . . ?
C411 Si4 Si2 110.4(2) 12 . ?
C411 Si4 Si2 110.4(2) . . ?
C412 Si4 Si2 111.1(3) . . ?
Si4 C411 H41A 109.5 . . ?
Si4 C411 H41B 109.5 . . ?
H41A C411 H41B 109.5 . . ?
Si4 C411 H41C 109.5 . . ?
H41A C411 H41C 109.5 . . ?
H41B C411 H41C 109.5 . . ?
Si4 C412 H41D 109.5 . . ?
Si4 C412 H41E 109.5 . . ?
H41D C412 H41E 109.5 . . ?
Si4 C412 H41F 109.5 . . ?
H41D C412 H41F 109.5 . . ?
H41E C412 H41F 109.5 . . ?

loop_
_geom_bond_atom_site_label_1
_geom_bond_atom_site_label_2
_geom_bond_distance
_geom_bond_site_symmetry_2
_geom_bond_publ_flag
Ge1 C11 1.973(5) . ?
Ge1 C11 1.973(5) 10_556 ?
Ge1 Si1 2.3882(18) . ?
Ge1 Si1 2.3883(18) 3 ?
C11 H11A 0.9800 . ?
C11 H11B 0.9800 . ?
C11 H11C 0.9800 . ?
C11 H11A 0.98(6) 12 ?
C11 H11B 0.980(17) 12 ?
C11 H11C 0.98(4) 12 ?
Si1G Cl11 1.973(5) . ?
Si1G Si1 2.3882(18) . ?
Si1G Si1 2.3883(18) 3 ?
Ge2 C22 1.971(4) . ?
Ge2 C21 1.986(3) . ?
Ge2 Si1 2.3921(10) . ?
Ge2 Si2 2.3933(10) . ?
C21 H21A 0.9800 . ?
C21 H21B 0.9800 . ?
C21 H21C 0.9800 . ?
C22 H22A 0.9800 . ?
C22 H22B 0.9800 . ?
C22 H22C 0.9800 . ?
Si2G Cl22 1.971(4) . ?
Si2G Cl21 1.986(3) . ?
Si2G Si1 2.3921(10) . ?
Si2G Si2 2.3933(10) . ?
Ge3 C31 2.021(3) . ?
Ge3 C31 2.021(3) 3 ?
Ge3 Si2 2.3784(17) . ?
Ge3 Si2 2.3784(17) 10_556 ?
C31 H31A 0.9800 . ?
C31 H31B 0.9800 . ?
C31 H31C 0.9800 . ?
Si3G Cl31 2.021(3) . ?
Si3G Si2 2.3784(17) . ?
Si3G Si2 2.3784(17) 10_556 ?
Si1 Si3 2.357(2) . ?
Si3 C312 1.863(5) 10_556 ?
Si3 C312 1.863(5) . ?
Si3 C311 1.865(8) . ?
C311 H31D 0.9800 . ?
C311 H31E 0.9800 . ?
C311 H31F 0.9800 . ?
C311 H31D 0.98(4) 10_556 ?
C311 H31E 0.98(6) 10_556 ?
C311 H31F 0.980(12) 10_556 ?
C312 H31G 0.9800 . ?
C312 H31H 0.9800 . ?
C312 H31I 0.9800 . ?
Si2 Si4 2.358(2) . ?
Si4 C411 1.846(7) 12 ?
Si4 C411 1.846(7) . ?
Si4 C412 1.851(9) . ?
C411 H41A 0.9800 . ?
C411 H41B 0.9800 . ?
C411 H41C 0.9800 . ?
C412 H41D 0.9800 . ?
C412 H41E 0.9800 . ?
C412 H41F 0.9800 . ?
